data_9000642
loop_
_publ_author_name
'Mazzi, F.'
'Galli, E.'

_publ_section_title
;
 Is each analcime different?
 ANA 1
;
_journal_name_full 'American Mineralogist'
_journal_page_first 448
_journal_page_last 460
_journal_volume 63
_journal_year 1978
_chemical_formula_sum 'Al1.88 H4 Na1.87 O14 Si4.12'
_chemical_name_mineral Analcime
_space_group_IT_number 142
_symmetry_space_group_name_Hall '-I 4bd 2c'
_symmetry_space_group_name_H-M 'I 41/a c d :2'
_cell_angle_alpha 90
_cell_angle_beta 90
_cell_angle_gamma 90
_cell_formula_units_Z 8
_cell_length_a 13.723
_cell_length_b 13.723
_cell_length_c 13.686
_cell_volume 2577.357
_exptl_crystal_density_diffrn 2.248
_cod_original_sg_symbol_H-M 'I 41/a c d'
_cod_original_formula_sum 'Al1.88 Si4.12 Na1.87 O14 H2.668'
_cod_database_code 9000642

loop_
_symmetry_equiv_pos_as_xyz
x,y,z
1/2+x,1/2+y,1/2+z
1/4-y,3/4-x,3/4+z
3/4-y,1/4-x,1/4+z
1/4+y,3/4+x,3/4-z
3/4+y,1/4+x,1/4-z
1/4+y,3/4-x,1/4-z
3/4+y,1/4-x,3/4-z
1/4-y,3/4+x,1/4+z
3/4-y,1/4+x,3/4+z
1/2+x,-y,z
+x,1/2-y,1/2+z
1/2-x,y,-z
-x,1/2+y,1/2-z
1/2+x,y,1/2-z
+x,1/2+y,-z
1/2-x,-y,1/2+z
-x,1/2-y,+z
1/4+y,1/4+x,1/4+z
3/4+y,3/4+x,3/4+z
1/4-y,1/4-x,1/4-z
3/4-y,3/4-x,3/4-z
1/4-y,1/4+x,3/4-z
3/4-y,3/4+x,1/4-z
1/4+y,1/4-x,3/4+z
3/4+y,3/4-x,1/4+z
-x,y,1/2+z
1/2-x,1/2+y,+z
x,-y,1/2-z
1/2+x,1/2-y,-z
-x,-y,-z
1/2-x,1/2-y,1/2-z

loop_
_atom_site_label
_atom_site_type_symbol
_atom_site_fract_x
_atom_site_fract_y
_atom_site_fract_z
_atom_site_occupancy
_atom_site_U_iso_or_equiv
_atom_site_attached_hydrogens
Al1 Al 0.12640 0.16170 0.41180 0.47000 0.00963 .
Si1 Si 0.12640 0.16170 0.41180 0.53000 0.00963 .
Si2 Si 0.16310 0.41310 0.12500 1.00000 0.00975 .
Na1 Na 0.12460 0.00000 0.25000 0.82000 0.03546 .
Na2 Na 0.00000 0.25000 0.12500 0.23000 0.03597 .
O1 O 0.10500 0.37050 0.21860 1.00000 0.03040 .
O2 O 0.22180 0.10280 0.36330 1.00000 0.02356 .
O3 O 0.36310 0.21820 0.10510 1.00000 0.02330 .
Wat O 0.11950 0.13050 0.12500 1.00000 0.07637 2

_database_code_amcsd 0000654
